data_7207702
loop_
_publ_author_name
'Kathirgamanathan, Poopathy'
'Surendrakumar, Sivagnanasundram'
'Antipan-Lara, Juan'
'Ravichandran, Seenivasagam'
'Chan, Y. F.'
'Arkley, Vincent'
'Ganeshamurugan, Subramanium'
'Kumaraverl, Muttulingham'
'Paramswara, Gnanamoly'
'Partheepan, Arumugam'
'Reddy, Vanga R.'
'Bailey, Daniel'
'Blake, Alexander J.'

_publ_section_title
;
 Novel lithium Schiff-base cluster complexes as electron injectors:
 synthesis, crystal structure, thin film characterisation and their
 performance in OLEDs
;
_journal_issue 13
_journal_name_full 'Journal of Materials Chemistry'
_journal_page_first 6104
_journal_paper_doi 10.1039/c2jm15114f
_journal_volume 22
_journal_year 2012
_chemical_formula_moiety 'C52 H40 Li4 N4 O4'
_chemical_formula_sum 'C52 H40 Li4 N4 O4'
_chemical_formula_weight 812.64
_chemical_name_systematic
;
?
;
_space_group_IT_number 14
_symmetry_cell_setting monoclinic
_symmetry_space_group_name_Hall '-P 2ybc'
_symmetry_space_group_name_H-M 'P 1 21/c 1'
_atom_sites_solution_hydrogens geom
_atom_sites_solution_primary direct
_atom_sites_solution_secondary difmap
_audit_creation_method 'enCIFer editing of SHELXL97 CIF output'
_cell_angle_alpha 90.00
_cell_angle_beta 97.918(2)
_cell_angle_gamma 90.00
_cell_formula_units_Z 4
_cell_length_a 10.4110(14)
_cell_length_b 17.316(2)
_cell_length_c 24.493(3)
_cell_measurement_reflns_used 7889
_cell_measurement_temperature 150(2)
_cell_measurement_theta_max 26.42
_cell_measurement_theta_min 2.30
_cell_volume 4373.4(9)
_computing_cell_refinement 'Bruker SMART'
_computing_data_collection 'Bruker SMART'
_computing_data_reduction 'Bruker SAINT'
_computing_molecular_graphics 'Bruker SHELXTL'
_computing_publication_material 'Bruker SHELXTL'
_computing_structure_refinement 'SHELXL97 (Sheldrick, 2008)'
_computing_structure_solution 'SHELXS97 (Sheldrick, 2008)'
_diffrn_ambient_temperature 150(2)
_diffrn_measured_fraction_theta_full 0.999
_diffrn_measured_fraction_theta_max 0.999
_diffrn_measurement_device_type 'Bruker SMART CCD area detector'
_diffrn_measurement_method omega
_diffrn_radiation_monochromator graphite
_diffrn_radiation_source 'sealed tube'
_diffrn_radiation_type MoK\a
_diffrn_radiation_wavelength 0.71073
_diffrn_reflns_av_R_equivalents 0.048
_diffrn_reflns_av_sigmaI/netI 0.049
_diffrn_reflns_limit_h_max 12
_diffrn_reflns_limit_h_min -12
_diffrn_reflns_limit_k_max 20
_diffrn_reflns_limit_k_min -20
_diffrn_reflns_limit_l_max 29
_diffrn_reflns_limit_l_min -29
_diffrn_reflns_number 32642
_diffrn_reflns_theta_full 25.10
_diffrn_reflns_theta_max 25.10
_diffrn_reflns_theta_min 1.97
_exptl_absorpt_coefficient_mu 0.077
_exptl_absorpt_correction_type none
_exptl_crystal_colour colourless
_exptl_crystal_density_diffrn 1.234
_exptl_crystal_description plate
_exptl_crystal_F_000 1696
_exptl_crystal_size_max 0.40
_exptl_crystal_size_mid 0.30
_exptl_crystal_size_min 0.11
_refine_diff_density_max 0.19
_refine_diff_density_min -0.15
_refine_diff_density_rms 0.03
_refine_ls_extinction_coef 0.0016(3)
_refine_ls_extinction_expression Fc^*^=kFc[1+0.001xFc^2^\l^3^/sin(2\q)]^-1/4^
_refine_ls_extinction_method SHELXL
_refine_ls_goodness_of_fit_ref 0.99
_refine_ls_hydrogen_treatment constr
_refine_ls_matrix_type full
_refine_ls_number_parameters 578
_refine_ls_number_reflns 7787
_refine_ls_number_restraints 0
_refine_ls_restrained_S_all 0.99
_refine_ls_R_factor_all 0.0632
_refine_ls_R_factor_gt 0.0349
_refine_ls_shift/su_max 0.001
_refine_ls_shift/su_mean 0.000
_refine_ls_structure_factor_coef Fsqd
_refine_ls_weighting_details 'calc w=1/[\s^2^(Fo^2^)+(0.040P)^2^] where P=(Fo^2^+2Fc^2^)/3'
_refine_ls_weighting_scheme calc
_refine_ls_wR_factor_gt 0.0755
_refine_ls_wR_factor_ref 0.0861
_reflns_number_gt 5302
_reflns_number_total 7787
_reflns_threshold_expression >2sigma(I)
_cod_data_source_file c2jm15114f.txt
_cod_data_source_block ei-111
_cod_original_sg_symbol_H-M 'P 21/c'
_cod_database_code 7207702

loop_
_symmetry_equiv_pos_as_xyz
'x, y, z'
'-x, y+1/2, -z+1/2'
'-x, -y, -z'
'x, -y-1/2, z-1/2'

loop_
_atom_site_label
_atom_site_type_symbol
_atom_site_fract_x
_atom_site_fract_y
_atom_site_fract_z
_atom_site_U_iso_or_equiv
_atom_site_adp_type
_atom_site_occupancy
_atom_site_symmetry_multiplicity
_atom_site_calc_flag
_atom_site_refinement_flags
Li1D Li 0.4018(2) 0.85320(15) 0.21373(10) 0.0315(6) Uani 1 1 d .
Li2B Li 0.1836(2) 0.78345(15) 0.17104(10) 0.0312(6) Uani 1 1 d .
Li3C Li 0.1905(2) 0.88440(15) 0.25181(10) 0.0327(6) Uani 1 1 d .
Li4A Li 0.2990(2) 0.74679(15) 0.26789(10) 0.0313(6) Uani 1 1 d .
O1B O 0.12446(9) 0.77763(6) 0.24104(4) 0.0276(2) Uani 1 1 d .
O2C O 0.23487(9) 0.89285(6) 0.17904(4) 0.0287(3) Uani 1 1 d .
O3A O 0.35835(9) 0.74444(6) 0.19759(4) 0.0292(3) Uani 1 1 d .
O4D O 0.35815(9) 0.85174(6) 0.28731(4) 0.0290(3) Uani 1 1 d .
N1D N 0.57536(11) 0.89770(7) 0.23478(5) 0.0269(3) Uani 1 1 d .
N2B N 0.02369(11) 0.73822(7) 0.12901(5) 0.0269(3) Uani 1 1 d .
N3C N 0.10060(11) 0.98536(7) 0.25032(5) 0.0294(3) Uani 1 1 d .
N4A N 0.39517(12) 0.65468(7) 0.29731(5) 0.0310(3) Uani 1 1 d .
C7B C -0.07168(14) 0.71520(8) 0.15330(6) 0.0276(4) Uani 1 1 d .
H7B H -0.1395 0.6886 0.1310 0.033 Uiso 1 1 calc R
C6A C 0.47538(13) 0.62405(9) 0.21037(6) 0.0277(4) Uani 1 1 d .
C8B C -0.08713(14) 0.72522(8) 0.21070(6) 0.0247(3) Uani 1 1 d .
C13D C 0.43773(14) 0.86234(8) 0.33360(6) 0.0264(3) Uani 1 1 d .
C13B C 0.00786(14) 0.75723(8) 0.25147(6) 0.0241(3) Uani 1 1 d .
C1C C 0.19688(14) 0.94711(9) 0.14218(6) 0.0269(4) Uani 1 1 d .
C7D C 0.62834(14) 0.90306(8) 0.28538(6) 0.0289(4) Uani 1 1 d .
H7D H 0.7163 0.9193 0.2914 0.035 Uiso 1 1 calc R
C5D C 0.78399(14) 0.89865(8) 0.19647(6) 0.0294(4) Uani 1 1 d .
H5DA H 0.8300 0.8830 0.2309 0.035 Uiso 1 1 calc R
C1A C 0.42941(13) 0.68990(9) 0.17858(6) 0.0267(4) Uani 1 1 d .
C6D C 0.65107(14) 0.91157(8) 0.19155(6) 0.0269(4) Uani 1 1 d .
C10B C -0.24122(15) 0.72035(9) 0.27674(6) 0.0330(4) Uani 1 1 d .
H10B H -0.3254 0.7083 0.2851 0.040 Uiso 1 1 calc R
C8D C 0.56831(14) 0.88701(8) 0.33418(6) 0.0277(4) Uani 1 1 d .
C9C C -0.07776(15) 1.04239(9) 0.29462(7) 0.0350(4) Uani 1 1 d .
H9C H -0.1224 1.0581 0.2600 0.042 Uiso 1 1 calc R
C6C C 0.13116(14) 1.01506(9) 0.15523(6) 0.0279(4) Uani 1 1 d .
C5A C 0.54531(15) 0.56783(9) 0.18580(7) 0.0354(4) Uani 1 1 d .
H5A H 0.5765 0.5241 0.2070 0.042 Uiso 1 1 calc R
C2C C 0.21870(15) 0.93761(9) 0.08735(6) 0.0338(4) Uani 1 1 d .
H2C H 0.2617 0.8923 0.0776 0.041 Uiso 1 1 calc R
C2A C 0.46239(14) 0.69604(9) 0.12504(6) 0.0328(4) Uani 1 1 d .
H2A H 0.4373 0.7409 0.1039 0.039 Uiso 1 1 calc R
C4A C 0.57076(16) 0.57322(10) 0.13243(7) 0.0413(4) Uani 1 1 d .
H4A H 0.6152 0.5330 0.1165 0.050 Uiso 1 1 calc R
C1D C 0.58594(15) 0.93436(9) 0.14080(6) 0.0330(4) Uani 1 1 d .
H1D H 0.4949 0.9427 0.1367 0.040 Uiso 1 1 calc R
C8C C 0.04178(14) 1.00598(8) 0.29747(6) 0.0292(4) Uani 1 1 d .
C4C C 0.11755(16) 1.05820(10) 0.05981(7) 0.0407(4) Uani 1 1 d .
H4C H 0.0910 1.0957 0.0323 0.049 Uiso 1 1 calc R
C7A C 0.46254(14) 0.61303(9) 0.26822(6) 0.0313(4) Uani 1 1 d .
H7A H 0.5085 0.5708 0.2864 0.038 Uiso 1 1 calc R
C8A C 0.40587(15) 0.64289(9) 0.35528(6) 0.0330(4) Uani 1 1 d .
C11B C -0.14833(15) 0.75157(9) 0.31656(6) 0.0319(4) Uani 1 1 d .
H11B H -0.1689 0.7613 0.3525 0.038 Uiso 1 1 calc R
C12B C -0.02638(14) 0.76861(9) 0.30427(6) 0.0294(4) Uani 1 1 d .
H12B H 0.0366 0.7887 0.3325 0.035 Uiso 1 1 calc R
C5B C -0.10072(15) 0.73887(9) 0.03567(6) 0.0353(4) Uani 1 1 d .
H5B H -0.1767 0.7551 0.0499 0.042 Uiso 1 1 calc R
C7C C 0.08959(14) 1.03078(9) 0.20830(6) 0.0308(4) Uani 1 1 d .
H7C H 0.0502 1.0795 0.2125 0.037 Uiso 1 1 calc R
C9B C -0.20926(14) 0.70715(9) 0.22486(6) 0.0300(4) Uani 1 1 d .
H9B H -0.2724 0.6850 0.1977 0.036 Uiso 1 1 calc R
C9D C 0.64571(15) 0.89727(10) 0.38512(6) 0.0375(4) Uani 1 1 d .
H9D H 0.7331 0.9133 0.3855 0.045 Uiso 1 1 calc R
C5C C 0.09469(15) 1.06900(9) 0.11324(6) 0.0359(4) Uani 1 1 d .
H5C H 0.0523 1.1150 0.1221 0.043 Uiso 1 1 calc R
C12D C 0.39481(15) 0.84941(9) 0.38469(6) 0.0330(4) Uani 1 1 d .
H12D H 0.3082 0.8325 0.3853 0.040 Uiso 1 1 calc R
C3A C 0.53023(15) 0.63871(10) 0.10232(7) 0.0412(4) Uani 1 1 d .
H3A H 0.5494 0.6442 0.0657 0.049 Uiso 1 1 calc R
C4D C 0.84946(15) 0.90845(9) 0.15159(6) 0.0333(4) Uani 1 1 d .
H4D H 0.9402 0.8991 0.1553 0.040 Uiso 1 1 calc R
C6B C 0.01408(14) 0.72742(8) 0.07111(6) 0.0278(4) Uani 1 1 d .
C13C C 0.10419(16) 0.98287(9) 0.34849(6) 0.0372(4) Uani 1 1 d .
H13C H 0.1851 0.9569 0.3508 0.045 Uiso 1 1 calc R
C1B C 0.12499(15) 0.70683(9) 0.04929(6) 0.0352(4) Uani 1 1 d .
H1B H 0.2049 0.7016 0.0729 0.042 Uiso 1 1 calc R
C2D C 0.65217(16) 0.94509(9) 0.09615(6) 0.0393(4) Uani 1 1 d .
H2D H 0.6068 0.9617 0.0618 0.047 Uiso 1 1 calc R
C13A C 0.29455(16) 0.64961(9) 0.38011(7) 0.0396(4) Uani 1 1 d .
H13A H 0.2132 0.6574 0.3580 0.047 Uiso 1 1 calc R
C3D C 0.78434(17) 0.93168(9) 0.10134(7) 0.0392(4) Uani 1 1 d .
H3D H 0.8298 0.9384 0.0706 0.047 Uiso 1 1 calc R
C10C C -0.13174(17) 1.05572(9) 0.34232(7) 0.0433(5) Uani 1 1 d .
H10C H -0.2136 1.0807 0.3401 0.052 Uiso 1 1 calc R
C11D C 0.47367(16) 0.86035(10) 0.43388(6) 0.0416(4) Uani 1 1 d .
H11D H 0.4410 0.8509 0.4676 0.050 Uiso 1 1 calc R
C10D C 0.60047(16) 0.88509(11) 0.43460(7) 0.0451(5) Uani 1 1 d .
H10D H 0.6549 0.8934 0.4685 0.054 Uiso 1 1 calc R
C9A C 0.52433(16) 0.63225(9) 0.38800(6) 0.0389(4) Uani 1 1 d .
H9A H 0.6014 0.6275 0.3716 0.047 Uiso 1 1 calc R
C12C C 0.05029(17) 0.99713(10) 0.39600(7) 0.0437(4) Uani 1 1 d .
H12C H 0.0951 0.9820 0.4308 0.052 Uiso 1 1 calc R
C3B C 0.00570(18) 0.70284(11) -0.04124(7) 0.0509(5) Uani 1 1 d .
H3B H 0.0022 0.6928 -0.0796 0.061 Uiso 1 1 calc R
C11C C -0.06851(18) 1.03334(10) 0.39290(7) 0.0453(5) Uani 1 1 d .
H11C H -0.1064 1.0427 0.4254 0.054 Uiso 1 1 calc R
C3C C 0.18027(16) 0.99133(10) 0.04709(6) 0.0409(4) Uani 1 1 d .
H3C H 0.1968 0.9826 0.0104 0.049 Uiso 1 1 calc R
C2B C 0.12030(17) 0.69384(10) -0.00653(7) 0.0455(5) Uani 1 1 d .
H2B H 0.1965 0.6786 -0.0210 0.055 Uiso 1 1 calc R
C4B C -0.10397(17) 0.72652(11) -0.02022(6) 0.0460(5) Uani 1 1 d .
H4B H -0.1824 0.7344 -0.0444 0.055 Uiso 1 1 calc R
C12A C 0.30049(18) 0.64512(10) 0.43669(7) 0.0485(5) Uani 1 1 d .
H12A H 0.2234 0.6489 0.4532 0.058 Uiso 1 1 calc R
C10A C 0.52962(18) 0.62863(10) 0.44490(7) 0.0486(5) Uani 1 1 d .
H10A H 0.6108 0.6216 0.4673 0.058 Uiso 1 1 calc R
C11A C 0.41871(19) 0.63506(11) 0.46926(7) 0.0513(5) Uani 1 1 d .
H11A H 0.4233 0.6326 0.5082 0.062 Uiso 1 1 calc R

loop_
_atom_site_aniso_label
_atom_site_aniso_U_11
_atom_site_aniso_U_22
_atom_site_aniso_U_33
_atom_site_aniso_U_23
_atom_site_aniso_U_13
_atom_site_aniso_U_12
Li1D 0.0263(14) 0.0364(16) 0.0316(15) 0.0005(12) 0.0027(11) -0.0015(12)
Li2B 0.0263(14) 0.0368(15) 0.0303(15) -0.0021(12) 0.0038(11) -0.0012(12)
Li3C 0.0321(15) 0.0347(16) 0.0308(15) -0.0008(12) 0.0030(12) 0.0018(12)
Li4A 0.0290(14) 0.0357(15) 0.0299(14) 0.0022(12) 0.0065(11) 0.0007(12)
O1B 0.0213(6) 0.0369(6) 0.0249(6) -0.0001(5) 0.0042(4) -0.0025(5)
O2C 0.0291(6) 0.0315(6) 0.0256(6) 0.0044(5) 0.0038(4) 0.0042(5)
O3A 0.0273(6) 0.0312(6) 0.0300(6) 0.0001(5) 0.0064(5) 0.0034(5)
O4D 0.0256(6) 0.0361(6) 0.0245(6) -0.0005(5) 0.0007(5) -0.0025(5)
N1D 0.0270(7) 0.0264(7) 0.0278(7) 0.0013(6) 0.0057(6) -0.0001(5)
N2B 0.0287(7) 0.0302(7) 0.0223(7) 0.0003(5) 0.0050(5) 0.0000(6)
N3C 0.0291(7) 0.0323(8) 0.0274(7) -0.0026(6) 0.0051(6) -0.0019(6)
N4A 0.0278(7) 0.0328(8) 0.0328(8) 0.0050(6) 0.0060(6) -0.0022(6)
C7B 0.0276(9) 0.0276(9) 0.0265(9) -0.0022(7) 0.0001(7) -0.0017(7)
C6A 0.0213(8) 0.0269(9) 0.0343(9) -0.0025(7) 0.0016(7) -0.0034(7)
C8B 0.0267(8) 0.0238(8) 0.0241(8) 0.0015(6) 0.0051(6) -0.0008(7)
C13D 0.0284(9) 0.0258(9) 0.0246(9) 0.0003(6) 0.0022(7) 0.0020(7)
C13B 0.0229(8) 0.0233(8) 0.0263(8) 0.0034(6) 0.0044(6) 0.0015(6)
C1C 0.0230(8) 0.0316(9) 0.0256(9) 0.0040(7) 0.0016(6) -0.0039(7)
C7D 0.0246(8) 0.0293(9) 0.0327(9) -0.0005(7) 0.0036(7) -0.0019(7)
C5D 0.0282(9) 0.0287(9) 0.0314(9) 0.0012(7) 0.0048(7) -0.0007(7)
C1A 0.0181(8) 0.0307(9) 0.0307(9) -0.0050(7) 0.0011(7) -0.0029(7)
C6D 0.0294(9) 0.0231(8) 0.0289(9) -0.0005(7) 0.0067(7) -0.0025(7)
C10B 0.0252(9) 0.0423(10) 0.0324(9) 0.0023(8) 0.0079(7) -0.0059(7)
C8D 0.0265(9) 0.0291(9) 0.0271(9) 0.0008(7) 0.0025(7) 0.0006(7)
C9C 0.0335(10) 0.0306(9) 0.0416(10) -0.0034(7) 0.0073(8) 0.0001(7)
C6C 0.0277(9) 0.0282(9) 0.0277(9) 0.0003(7) 0.0037(7) -0.0008(7)
C5A 0.0304(9) 0.0293(9) 0.0450(11) -0.0054(8) -0.0001(8) 0.0014(7)
C2C 0.0376(10) 0.0340(10) 0.0304(9) 0.0025(7) 0.0072(7) 0.0044(8)
C2A 0.0295(9) 0.0414(10) 0.0272(9) -0.0010(7) 0.0028(7) 0.0039(8)
C4A 0.0361(10) 0.0447(11) 0.0423(11) -0.0146(9) 0.0021(8) 0.0083(8)
C1D 0.0301(9) 0.0348(10) 0.0334(9) 0.0010(7) 0.0019(7) -0.0005(7)
C8C 0.0312(9) 0.0268(9) 0.0308(9) -0.0056(7) 0.0083(7) -0.0033(7)
C4C 0.0500(11) 0.0368(11) 0.0348(10) 0.0106(8) 0.0041(8) 0.0041(8)
C7A 0.0260(9) 0.0270(9) 0.0402(10) 0.0056(7) 0.0018(7) -0.0043(7)
C8A 0.0370(10) 0.0279(9) 0.0352(10) 0.0091(7) 0.0088(8) 0.0019(7)
C11B 0.0338(9) 0.0386(10) 0.0247(9) 0.0007(7) 0.0092(7) -0.0009(8)
C12B 0.0287(9) 0.0358(10) 0.0230(8) -0.0015(7) 0.0017(7) -0.0030(7)
C5B 0.0341(10) 0.0447(11) 0.0269(9) 0.0008(7) 0.0040(7) 0.0018(8)
C7C 0.0275(9) 0.0283(9) 0.0363(10) -0.0035(7) 0.0031(7) -0.0010(7)
C9B 0.0280(9) 0.0327(9) 0.0290(9) -0.0011(7) 0.0033(7) -0.0064(7)
C9D 0.0288(9) 0.0495(11) 0.0330(10) -0.0007(8) -0.0002(7) -0.0049(8)
C5C 0.0380(10) 0.0296(9) 0.0400(10) 0.0034(8) 0.0048(8) 0.0023(8)
C12D 0.0286(9) 0.0415(10) 0.0290(9) 0.0039(7) 0.0044(7) -0.0024(7)
C3A 0.0350(10) 0.0583(12) 0.0297(9) -0.0079(9) 0.0024(8) 0.0066(9)
C4D 0.0301(9) 0.0313(9) 0.0403(10) -0.0003(8) 0.0117(8) -0.0037(7)
C6B 0.0337(9) 0.0278(9) 0.0223(8) -0.0005(7) 0.0050(7) -0.0047(7)
C13C 0.0378(10) 0.0377(10) 0.0366(10) -0.0023(8) 0.0064(8) 0.0007(8)
C1B 0.0336(10) 0.0441(11) 0.0283(9) 0.0020(7) 0.0052(7) -0.0009(8)
C2D 0.0473(11) 0.0410(11) 0.0297(9) 0.0057(8) 0.0059(8) -0.0008(8)
C13A 0.0380(10) 0.0381(10) 0.0444(11) 0.0127(8) 0.0122(8) 0.0073(8)
C3D 0.0478(11) 0.0371(10) 0.0363(10) 0.0013(8) 0.0184(8) -0.0050(8)
C10C 0.0389(11) 0.0377(11) 0.0570(12) -0.0100(9) 0.0195(9) 0.0004(8)
C11D 0.0411(11) 0.0590(12) 0.0246(9) 0.0068(8) 0.0045(8) -0.0024(9)
C10D 0.0380(11) 0.0678(13) 0.0271(10) 0.0008(9) -0.0039(8) -0.0060(9)
C9A 0.0366(10) 0.0440(11) 0.0370(10) 0.0077(8) 0.0084(8) 0.0038(8)
C12C 0.0562(12) 0.0429(11) 0.0335(10) -0.0013(8) 0.0111(9) -0.0034(9)
C3B 0.0593(13) 0.0708(14) 0.0229(9) -0.0037(9) 0.0064(9) 0.0002(11)
C11C 0.0546(12) 0.0415(11) 0.0447(12) -0.0091(9) 0.0240(10) -0.0059(9)
C3C 0.0509(11) 0.0447(11) 0.0276(9) 0.0055(8) 0.0073(8) 0.0017(9)
C2B 0.0463(11) 0.0618(13) 0.0313(10) 0.0016(9) 0.0154(9) 0.0054(9)
C4B 0.0447(11) 0.0655(13) 0.0257(10) 0.0021(9) -0.0028(8) 0.0005(9)
C12A 0.0540(12) 0.0461(12) 0.0506(12) 0.0141(9) 0.0257(10) 0.0116(9)
C10A 0.0511(12) 0.0564(12) 0.0379(11) 0.0098(9) 0.0050(9) 0.0055(10)
C11A 0.0667(14) 0.0550(13) 0.0352(11) 0.0106(9) 0.0174(10) 0.0102(10)

loop_
_atom_type_symbol
_atom_type_description
_atom_type_scat_dispersion_real
_atom_type_scat_dispersion_imag
_atom_type_scat_source
C C 0.0033 0.0016 'International Tables Vol C Tables 4.2.6.8 and 6.1.1.4'
H H 0.0000 0.0000 'International Tables Vol C Tables 4.2.6.8 and 6.1.1.4'
Li Li -0.0003 0.0001 'International Tables Vol C Tables 4.2.6.8 and 6.1.1.4'
N N 0.0061 0.0033 'International Tables Vol C Tables 4.2.6.8 and 6.1.1.4'
O O 0.0106 0.0060 'International Tables Vol C Tables 4.2.6.8 and 6.1.1.4'

loop_
_geom_angle_atom_site_label_1
_geom_angle_atom_site_label_2
_geom_angle_atom_site_label_3
_geom_angle
O4D Li1D O2C 95.83(11)
O4D Li1D O3A 95.66(12)
O2C Li1D O3A 94.76(11)
O4D Li1D N1D 94.99(11)
O2C Li1D N1D 135.02(15)
O3A Li1D N1D 127.32(14)
O4D Li1D Li3C 48.28(8)
O2C Li1D Li3C 47.66(8)
O3A Li1D Li3C 95.16(11)
N1D Li1D Li3C 128.74(13)
O4D Li1D Li4A 48.75(8)
O2C Li1D Li4A 93.85(11)
O3A Li1D Li4A 47.17(8)
N1D Li1D Li4A 125.09(13)
Li3C Li1D Li4A 61.77(10)
O4D Li1D Li2B 93.62(11)
O2C Li1D Li2B 47.65(8)
O3A Li1D Li2B 47.49(8)
N1D Li1D Li2B 170.48(14)
Li3C Li1D Li2B 60.57(9)
Li4A Li1D Li2B 59.08(9)
O1B Li2B O3A 94.78(11)
O1B Li2B O2C 94.49(11)
O3A Li2B O2C 94.10(11)
O1B Li2B N2B 95.39(11)
O3A Li2B N2B 134.83(14)
O2C Li2B N2B 128.67(14)
O1B Li2B Li4A 47.74(8)
O3A Li2B Li4A 47.17(8)
O2C Li2B Li4A 93.41(11)
N2B Li2B Li4A 128.82(13)
O1B Li2B Li3C 48.47(8)
O3A Li2B Li3C 92.94(11)
O2C Li2B Li3C 46.23(8)
N2B Li2B Li3C 125.70(13)
Li4A Li2B Li3C 60.84(10)
O1B Li2B Li1D 91.99(11)
O3A Li2B Li1D 47.44(8)
O2C Li2B Li1D 47.04(8)
N2B Li2B Li1D 171.89(14)
Li4A Li2B Li1D 59.10(9)
Li3C Li2B Li1D 57.94(9)
O2C Li3C O4D 97.09(12)
O2C Li3C O1B 94.10(11)
O4D Li3C O1B 93.59(12)
O2C Li3C N3C 95.15(12)
O4D Li3C N3C 131.64(14)
O1B Li3C N3C 131.90(14)
O2C Li3C Li1D 49.12(8)
O4D Li3C Li1D 48.08(8)
O1B Li3C Li1D 93.13(11)
N3C Li3C Li1D 127.34(14)
O2C Li3C Li2B 48.25(8)
O4D Li3C Li2B 94.23(11)
O1B Li3C Li2B 46.06(8)
N3C Li3C Li2B 127.44(13)
Li1D Li3C Li2B 61.50(10)
O2C Li3C Li4A 93.14(11)
O4D Li3C Li4A 47.58(8)
O1B Li3C Li4A 46.42(8)
N3C Li3C Li4A 171.67(14)
Li1D Li3C Li4A 59.57(9)
Li2B Li3C Li4A 58.70(9)
O3A Li4A O1B 96.07(12)
O3A Li4A O4D 96.26(11)
O1B Li4A O4D 94.37(12)
O3A Li4A N4A 95.83(12)
O1B Li4A N4A 139.53(15)
O4D Li4A N4A 122.48(14)
O3A Li4A Li2B 49.08(8)
O1B Li4A Li2B 47.13(8)
O4D Li4A Li2B 94.93(11)
N4A Li4A Li2B 133.16(14)
O3A Li4A Li1D 49.02(8)
O1B Li4A Li1D 93.74(11)
O4D Li4A Li1D 47.50(8)
N4A Li4A Li1D 122.68(13)
Li2B Li4A Li1D 61.82(10)
O3A Li4A Li3C 93.99(11)
O1B Li4A Li3C 48.22(8)
O4D Li4A Li3C 46.57(8)
N4A Li4A Li3C 166.25(14)
Li2B Li4A Li3C 60.46(9)
Li1D Li4A Li3C 58.66(10)
C13B O1B Li2B 127.42(11)
C13B O1B Li4A 135.22(11)
Li2B O1B Li4A 85.13(11)
C13B O1B Li3C 122.38(11)
Li2B O1B Li3C 85.47(11)
Li4A O1B Li3C 85.36(11)
C1C O2C Li3C 127.09(12)
C1C O2C Li1D 135.27(11)
Li3C O2C Li1D 83.22(11)
C1C O2C Li2B 124.23(11)
Li3C O2C Li2B 85.52(11)
Li1D O2C Li2B 85.30(11)
C1A O3A Li4A 126.79(12)
C1A O3A Li1D 129.10(11)
Li4A O3A Li1D 83.81(11)
C1A O3A Li2B 131.74(11)
Li4A O3A Li2B 83.75(11)
Li1D O3A Li2B 85.08(11)
C13D O4D Li1D 127.04(12)
C13D O4D Li3C 140.27(12)
Li1D O4D Li3C 83.64(11)
C13D O4D Li4A 118.47(11)
Li1D O4D Li4A 83.75(11)
Li3C O4D Li4A 85.85(11)
C7D N1D C6D 119.68(12)
C7D N1D Li1D 122.44(12)
C6D N1D Li1D 116.98(12)
C7B N2B C6B 117.86(12)
C7B N2B Li2B 121.66(12)
C6B N2B Li2B 120.43(12)
C7C N3C C8C 119.59(13)
C7C N3C Li3C 122.92(13)
C8C N3C Li3C 117.45(12)
C7A N4A C8A 119.86(13)
C7A N4A Li4A 122.70(13)
C8A N4A Li4A 116.61(12)
N2B C7B C8B 127.37(13)
N2B C7B H7B 116.3
C8B C7B H7B 116.3
C5A C6A C1A 118.46(14)
C5A C6A C7A 116.79(14)
C1A C6A C7A 124.62(13)
C9B C8B C13B 118.85(13)
C9B C8B C7B 116.13(13)
C13B C8B C7B 124.81(13)
O4D C13D C12D 120.25(13)
O4D C13D C8D 122.37(13)
C12D C13D C8D 117.38(13)
O1B C13B C12B 119.83(13)
O1B C13B C8B 122.56(12)
C12B C13B C8B 117.60(13)
O2C C1C C2C 119.80(13)
O2C C1C C6C 122.83(13)
C2C C1C C6C 117.35(13)
N1D C7D C8D 127.09(14)
N1D C7D H7D 116.5
C8D C7D H7D 116.5
C4D C5D C6D 120.37(14)
C4D C5D H5DA 119.8
C6D C5D H5DA 119.8
O3A C1A C2A 119.66(13)
O3A C1A C6A 122.72(13)
C2A C1A C6A 117.62(13)
C1D C6D C5D 118.73(13)
C1D C6D N1D 117.46(13)
C5D C6D N1D 123.67(13)
C9B C10B C11B 118.74(14)
C9B C10B H10B 120.6
C11B C10B H10B 120.6
C9D C8D C13D 118.60(13)
C9D C8D C7D 116.72(14)
C13D C8D C7D 124.67(13)
C10C C9C C8C 119.93(16)
C10C C9C H9C 120.0
C8C C9C H9C 120.0
C5C C6C C1C 118.50(14)
C5C C6C C7C 116.60(14)
C1C C6C C7C 124.73(13)
C4A C5A C6A 122.83(15)
C4A C5A H5A 118.6
C6A C5A H5A 118.6
C3C C2C C1C 122.56(15)
C3C C2C H2C 118.7
C1C C2C H2C 118.7
C3A C2A C1A 121.79(15)
C3A C2A H2A 119.1
C1A C2A H2A 119.1
C5A C4A C3A 118.54(15)
C5A C4A H4A 120.7
C3A C4A H4A 120.7
C2D C1D C6D 120.71(15)
C2D C1D H1D 119.6
C6D C1D H1D 119.6
C13C C8C C9C 118.83(14)
C13C C8C N3C 117.25(14)
C9C C8C N3C 123.74(14)
C5C C4C C3C 118.45(15)
C5C C4C H4C 120.8
C3C C4C H4C 120.8
N4A C7A C6A 126.59(14)
N4A C7A H7A 116.7
C6A C7A H7A 116.7
C13A C8A C9A 119.22(15)
C13A C8A N4A 118.06(14)
C9A C8A N4A 122.44(14)
C12B C11B C10B 120.34(14)
C12B C11B H11B 119.8
C10B C11B H11B 119.8
C11B C12B C13B 122.07(14)
C11B C12B H12B 119.0
C13B C12B H12B 119.0
C4B C5B C6B 119.86(15)
C4B C5B H5B 120.1
C6B C5B H5B 120.1
N3C C7C C6C 126.62(14)
N3C C7C H7C 116.7
C6C C7C H7C 116.7
C10B C9B C8B 122.37(14)
C10B C9B H9B 118.8
C8B C9B H9B 118.8
C10D C9D C8D 122.72(15)
C10D C9D H9D 118.6
C8D C9D H9D 118.6
C4C C5C C6C 122.86(15)
C4C C5C H5C 118.6
C6C C5C H5C 118.6
C11D C12D C13D 122.31(15)
C11D C12D H12D 118.8
C13D C12D H12D 118.8
C2A C3A C4A 120.63(15)
C2A C3A H3A 119.7
C4A C3A H3A 119.7
C3D C4D C5D 120.65(15)
C3D C4D H4D 119.7
C5D C4D H4D 119.7
C1B C6B C5B 119.12(14)
C1B C6B N2B 118.13(13)
C5B C6B N2B 122.72(13)
C12C C13C C8C 120.89(16)
C12C C13C H13C 119.6
C8C C13C H13C 119.6
C2B C1B C6B 120.45(15)
C2B C1B H1B 119.8
C6B C1B H1B 119.8
C1D C2D C3D 120.17(15)
C1D C2D H2D 119.9
C3D C2D H2D 119.9
C12A C13A C8A 120.74(16)
C12A C13A H13A 119.6
C8A C13A H13A 119.6
C4D C3D C2D 119.37(14)
C4D C3D H3D 120.3
C2D C3D H3D 120.3
C11C C10C C9C 120.90(16)
C11C C10C H10C 119.6
C9C C10C H10C 119.6
C12D C11D C10D 120.45(15)
C12D C11D H11D 119.8
C10D C11D H11D 119.8
C9D C10D C11D 118.52(15)
C9D C10D H10D 120.7
C11D C10D H10D 120.7
C8A C9A C10A 119.67(16)
C8A C9A H9A 120.2
C10A C9A H9A 120.2
C11C C12C C13C 119.99(17)
C11C C12C H12C 120.0
C13C C12C H12C 120.0
C2B C3B C4B 119.72(16)
C2B C3B H3B 120.1
C4B C3B H3B 120.1
C10C C11C C12C 119.45(16)
C10C C11C H11C 120.3
C12C C11C H11C 120.3
C2C C3C C4C 120.25(15)
C2C C3C H3C 119.9
C4C C3C H3C 119.9
C3B C2B C1B 120.23(16)
C3B C2B H2B 119.9
C1B C2B H2B 119.9
C3B C4B C5B 120.52(16)
C3B C4B H4B 119.7
C5B C4B H4B 119.7
C13A C12A C11A 119.97(17)
C13A C12A H12A 120.0
C11A C12A H12A 120.0
C11A C10A C9A 120.81(17)
C11A C10A H10A 119.6
C9A C10A H10A 119.6
C10A C11A C12A 119.59(17)
C10A C11A H11A 120.2
C12A C11A H11A 120.2

loop_
_geom_bond_atom_site_label_1
_geom_bond_atom_site_label_2
_geom_bond_distance
Li1D O4D 1.919(3)
Li1D O2C 1.951(3)
Li1D O3A 1.964(3)
Li1D N1D 1.966(3)
Li1D Li3C 2.563(3)
Li1D Li4A 2.587(3)
Li1D Li2B 2.657(3)
Li2B O1B 1.902(3)
Li2B O3A 1.966(3)
Li2B O2C 1.971(3)
Li2B N2B 1.993(3)
Li2B Li4A 2.586(4)
Li2B Li3C 2.633(4)
Li3C O2C 1.907(3)
Li3C O4D 1.925(3)
Li3C O1B 1.978(3)
Li3C N3C 1.981(3)
Li3C Li4A 2.643(4)
Li4A O3A 1.908(3)
Li4A O1B 1.921(3)
Li4A O4D 1.957(3)
Li4A N4A 1.966(3)
O1B C13B 1.3224(16)
O2C C1C 1.3251(16)
O3A C1A 1.3232(17)
O4D C13D 1.3215(16)
N1D C7D 1.2887(17)
N1D C6D 1.4247(17)
N2B C7B 1.2889(17)
N2B C6B 1.4204(17)
N3C C7C 1.2879(18)
N3C C8C 1.4250(18)
N4A C7A 1.2875(18)
N4A C8A 1.4235(19)
C7B C8B 1.4475(19)
C7B H7B 0.9500
C6A C5A 1.400(2)
C6A C1A 1.426(2)
C6A C7A 1.454(2)
C8B C9B 1.3986(19)
C8B C13B 1.418(2)
C13D C12D 1.4034(19)
C13D C8D 1.423(2)
C13B C12B 1.4019(19)
C1C C2C 1.4023(19)
C1C C6C 1.420(2)
C7D C8D 1.450(2)
C7D H7D 0.9500
C5D C4D 1.3813(19)
C5D C6D 1.390(2)
C5D H5DA 0.9500
C1A C2A 1.405(2)
C6D C1D 1.389(2)
C10B C9B 1.3761(19)
C10B C11B 1.385(2)
C10B H10B 0.9500
C8D C9D 1.400(2)
C9C C10C 1.384(2)
C9C C8C 1.388(2)
C9C H9C 0.9500
C6C C5C 1.402(2)
C6C C7C 1.451(2)
C5A C4A 1.372(2)
C5A H5A 0.9500
C2C C3C 1.374(2)
C2C H2C 0.9500
C2A C3A 1.379(2)
C2A H2A 0.9500
C4A C3A 1.386(2)
C4A H4A 0.9500
C1D C2D 1.383(2)
C1D H1D 0.9500
C8C C13C 1.386(2)
C4C C5C 1.375(2)
C4C C3C 1.386(2)
C4C H4C 0.9500
C7A H7A 0.9500
C8A C13A 1.386(2)
C8A C9A 1.387(2)
C11B C12B 1.3766(19)
C11B H11B 0.9500
C12B H12B 0.9500
C5B C4B 1.381(2)
C5B C6B 1.391(2)
C5B H5B 0.9500
C7C H7C 0.9500
C9B H9B 0.9500
C9D C10D 1.376(2)
C9D H9D 0.9500
C5C H5C 0.9500
C12D C11D 1.374(2)
C12D H12D 0.9500
C3A H3A 0.9500
C4D C3D 1.381(2)
C4D H4D 0.9500
C6B C1B 1.384(2)
C13C C12C 1.382(2)
C13C H13C 0.9500
C1B C2B 1.380(2)
C1B H1B 0.9500
C2D C3D 1.384(2)
C2D H2D 0.9500
C13A C12A 1.381(2)
C13A H13A 0.9500
C3D H3D 0.9500
C10C C11C 1.376(2)
C10C H10C 0.9500
C11D C10D 1.386(2)
C11D H11D 0.9500
C10D H10D 0.9500
C9A C10A 1.389(2)
C9A H9A 0.9500
C12C C11C 1.379(2)
C12C H12C 0.9500
C3B C2B 1.375(2)
C3B C4B 1.378(2)
C3B H3B 0.9500
C11C H11C 0.9500
C3C H3C 0.9500
C2B H2B 0.9500
C4B H4B 0.9500
C12A C11A 1.382(2)
C12A H12A 0.9500
C10A C11A 1.375(2)
C10A H10A 0.9500
C11A H11A 0.9500
